data_7129387
loop_
_publ_author_name
'Kapuscinski, Szymon'
'Hietsoi, Oleksandr'
'Pietrzak, Anna'
'Friedli, Andrienne C.'
'Kaszynski, Piotr'

_publ_section_title
;
 [closo-B10H8-1,10-(COOH)2]2-: A building block for functional materials?
;
_journal_name_full 'Chemical Communications'
_journal_paper_doi 10.1039/D1CC06485A
_journal_year 2022
_chemical_formula_moiety 'C6 H18 B10 O4, 2(C8 H20 N)'
_chemical_formula_sum 'C22 H58 B10 N2 O4'
_chemical_formula_weight 522.80
_space_group_crystal_system monoclinic
_space_group_IT_number 14
_space_group_name_Hall '-P 2ybc'
_space_group_name_H-M_alt 'P 1 21/c 1'
_atom_sites_solution_hydrogens geom
_atom_sites_solution_primary dual
_audit_creation_date 2021-03-24
_audit_creation_method
;
Olex2 1.3-ac4
(compiled 2020.03.28 svn.rd84adfe8 for Rigaku Oxford Diffraction, GUI svn.r6032)
;
_audit_update_record
;
2021-05-05 deposited with the CCDC.	2021-12-15 downloaded from the CCDC.
;
_cell_angle_alpha 90
_cell_angle_beta 97.1637(4)
_cell_angle_gamma 90
_cell_formula_units_Z 4
_cell_length_a 16.45359(6)
_cell_length_b 10.53655(5)
_cell_length_c 18.37001(7)
_cell_measurement_reflns_used 58909
_cell_measurement_temperature 100.00(11)
_cell_measurement_theta_max 76.3070
_cell_measurement_theta_min 2.6900
_cell_volume 3159.84(2)
_computing_cell_refinement 'CrysAlisPro 1.171.40.84a (Rigaku OD, 2020)'
_computing_data_collection 'CrysAlisPro 1.171.40.84a (Rigaku OD, 2020)'
_computing_data_reduction 'CrysAlisPro 1.171.40.84a (Rigaku OD, 2020)'
_computing_molecular_graphics 'Olex2 1.3-ac4 (Dolomanov et al., 2009)'
_computing_publication_material 'Olex2 1.3-ac4 (Dolomanov et al., 2009)'
_computing_structure_refinement 'SHELXL 2018/1 (Sheldrick, 2015)'
_computing_structure_solution 'SHELXT  (Sheldrick, 2015)'
_diffrn_ambient_environment N~2~
_diffrn_ambient_temperature 100.00(11)
_diffrn_detector 'Hybrid Pixel Array Detector'
_diffrn_detector_area_resol_mean 5.8140
_diffrn_detector_type 'Pilatus 200K'
_diffrn_measured_fraction_theta_full 1.000
_diffrn_measured_fraction_theta_max 0.989
_diffrn_measurement_details
;
List of Runs (angles in degrees, time in seconds):

  # Type    Start    End  Width  t~exp~   \w     \q     \k     \f   Frames
#--------------------------------------------------------------------------
  1  \w    -66.00   1.00   0.50   10.00    --    0.00  -8.00  52.63  134
  2  \w    -49.00 -17.00   0.50   10.00    --    6.00 133.00 139.59   64
  3  \w     -7.00  18.00   0.50   10.00    --   26.00  96.00  15.42   50
  4  \w      4.00  30.00   0.50   10.00    --   30.00  85.00 -92.91   52
  5  \w    -22.00   4.00   0.50   10.00    --   34.00 -50.00-153.92   52
  6  \w      7.00  38.00   0.50   10.00    --   34.00 -50.00-153.92   62
  7  \w     13.00  38.00   0.50   10.00    --   38.00  82.00-126.98   50
  8  \w     16.00  41.00   0.50   10.00    --   38.00  78.00-171.54   50
  9  \w     13.00  40.00   0.50   10.00    --   38.00  82.00 145.44   54
 10  \w     13.00  38.00   0.50   10.00    --   38.00  82.00  64.00   50
 11  \w     14.00  42.00   0.50   10.00    --   38.00  81.00 112.06   56
 12  \w     13.00  38.00   0.50   10.00    --   38.00  82.00  -3.18   50
 13  \w     14.00  39.00   0.50   10.00    --   38.00  81.00 -59.53   50
 14  \w    -20.00  44.00   0.50   10.00    --   42.00 -41.00 137.31  128
 15  \w    -18.00  48.00   0.50   10.00    --   42.00 -60.00 -45.28  132
 16  \w     30.00  72.00   0.50   10.00    --   50.00  74.00  42.92   84
 17  \w     30.00  59.00   0.50   10.00    --   50.00  74.00 -11.27   58
 18  \w     32.00  58.00   0.50   10.00    --   50.00  72.00 -70.65   52
 19  \w     34.00  59.00   0.50   10.00    --   54.00  74.00 -47.34   50
 20  \w     34.00  59.00   0.50   10.00    --   54.00  74.00 138.45   50
 21  \w     34.00  60.00   0.50   10.00    --   54.00  74.00-145.55   52
 22  \w     -8.00  57.00   0.50   10.00    --   54.00 -47.00 -28.84  130
 23  \w     90.00 116.00   0.50   10.00    --   54.00  74.00 -47.34   52
 24  \w     38.00  64.00   0.50   10.00    --   58.00  74.00  79.13   52
 25  \w     40.00  65.00   0.50   10.00    --   58.00  72.00 160.89   50
 26  \w     38.00  63.00   0.50   10.00    --   58.00  74.00-179.01   50
 27  \w     38.00  64.00   0.50   10.00    --   58.00  74.00 104.22   52
 28  \w     90.00 117.00   0.50   10.00    --   58.00  74.00 104.22   54
 29  \w     38.00  68.00   0.50   10.00    --   58.00  74.00  -1.52   60
 30  \w     40.00  91.00   0.50   10.00    --   58.00  73.00 -94.76  102
 31  \w     42.00  77.00   0.50   10.00    --   62.00  74.00-129.60   70
 32  \w     44.00  79.00   0.50   10.00    --   62.00  72.00-155.31   70
 33  \w     42.00  69.00   0.50   10.00    --   62.00  74.00  50.84   54
 34  \w     82.00 108.00   0.50   10.00    --   62.00  74.00-129.60   52
 35  \w     54.00  89.00   0.50   10.00    --   66.00  65.00 134.77   70
 36  \w     48.00  73.00   0.50   10.00    --   66.00  73.00 -31.35   50
 37  \w     99.00 130.00   0.50   10.00    --   70.00  73.00-109.28   62
 38  \w     52.00  81.00   0.50   10.00    --   70.00  73.00-109.28   58
 39  \w     52.00  85.00   0.50   10.00    --   70.00  72.00 -70.62   66
 40  \w     53.00  78.00   0.50   10.00    --   70.00  69.00 167.37   50
 41  \w    106.00 132.00   0.50   10.00    --   70.00  72.00 -70.62   52
 42  \w     57.00  83.00   0.50   10.00    --   74.00  72.00 -33.56   52
 43  \w     58.00  86.00   0.50   10.00    --   74.00  70.00 176.47   56
 44  \w     60.00  87.00   0.50   10.00    --   74.00  68.00 108.09   54
 45  \w     61.00  87.00   0.50   10.00    --   78.00  73.00  62.47   52
 46  \w     66.00  91.00   0.50   10.00    --   78.00  62.00 -42.04   50
 47  \w     63.00  88.00   0.50   10.00    --   78.00  67.00 -10.09   50
 48  \w     67.00  99.00   0.50   10.00    --   78.00  62.00 -98.44   64
 49  \w     61.00  87.00   0.50   10.00    --   78.00  72.00  -1.30   52
 50  \w    112.00 138.00   0.50   10.00    --   78.00  73.00  62.47   52
 51  \w     73.00  99.00   0.50   10.00    --   82.00  56.00  95.38   52
 52  \w     80.00 106.00   0.50   10.00    --   86.00  53.00  66.45   52
 53  \w    108.00 145.00   0.50   10.00    --   86.00  74.00  13.20   74
 54  \w     66.00 102.00   0.50   10.00    --   86.00  74.00  13.20   72
 55  \w     70.00 130.00   0.50   10.00    --   86.00  68.00  -9.97  120
 56  \w    132.00 162.00   0.50   10.00    --  102.85  70.00 104.54   60
 57  \w     92.00 165.00   0.50   10.00    --  102.85  61.00-120.00  146
 58  \w     86.00 117.00   0.50   10.00    --  102.85  70.00 104.54   62
 59  \w     91.00 162.00   0.50   10.00    --  102.85  61.00 -60.00  142
 60  \w     46.00 121.00   0.50   10.00    --  102.85-137.00 179.00  150
 61  \w     91.00 118.00   0.50   10.00    --  102.85  61.00 150.00   54
 62  \w     92.00 165.00   0.50   10.00    --  102.85  61.00-150.00  146
 63  \w     93.00 165.00   0.50   10.00    --  102.85  61.00 -30.00  144
 64  \w     91.00 161.00   0.50   10.00    --  102.85  61.00 -90.00  140
 65  \w     80.00 111.00   0.50   10.00    --  102.85-125.00-120.00   62
 66  \w     41.00  66.00   0.50   10.00    --  102.85-125.00-120.00   50
 67  \w     57.00 115.00   0.50   10.00    --  102.85 -61.00   0.00  116
 68  \w     83.00 143.00   0.50   10.00    --  102.85  74.00-177.55  120
 69  \w    129.00 165.00   0.50   10.00    --  102.85  45.00 150.00   72
 70  \w    100.00 126.00   0.50   10.00    --  102.85  45.00 150.00   52
 71  \w     40.00  98.00   0.50   10.00    --  102.85-125.00 -30.00  116
 72  \w     92.00 118.00   0.50   10.00    --  102.85  61.00  60.00   52
 73  \w     50.00  99.00   0.50   10.00    --  102.85 -45.00 120.00   98
 74  \w     40.00  99.00   0.50   10.00    --  102.85 -45.00 -60.00  118
 75  \w     41.00  98.00   0.50   10.00    --  102.85 -45.00-180.00  114
 76  \w    133.00 160.00   0.50   10.00    --  102.85  61.00  90.00   54
 77  \w     91.00 117.00   0.50   10.00    --  102.85  61.00  90.00   52
 78  \w    109.00 154.00   0.50   10.00    --  102.85 125.00 -90.00   90
 79  \w     51.00 106.00   0.50   10.00    --  102.85 -95.00 -90.00  110
 80  \w     41.00 114.00   0.50   10.00    --  102.85 -77.00 -30.00  146
 81  \w     44.00  89.00   0.50   10.00    --  102.85 -30.00   0.00   90
 82  \w     91.00 163.00   0.50   10.00    --  102.85  61.00  30.00  144
 83  \w     75.00 106.00   0.50   10.00    --  102.85 -61.00 150.00   62
 84  \w    134.00 165.00   0.50   10.00    --  102.85  61.00-180.00   62
 85  \w    127.00 165.00   0.50   10.00    --  102.85  61.00  60.00   76
 86  \w     91.00 116.00   0.50   10.00    --  102.85  61.00-180.00   50
 87  \w     43.00  68.00   0.50   10.00    --  102.85 -61.00 150.00   50
 88  \w     80.00 106.00   0.50   10.00    --  102.85 -95.00 120.00   52
 89  \w     37.00  62.00   0.50   10.00    --  102.85 -95.00 120.00   50
 90  \w    137.00 164.00   0.50   10.00    --  102.85  61.00 120.00   54
 91  \w     42.00  75.00   0.50   10.00    --  102.85 -95.00 -30.00   66
 92  \w     79.00 105.00   0.50   10.00    --  102.85 -95.00 -30.00   52
 93  \w     93.00 119.00   0.50   10.00    --  102.85  61.00 120.00   52
;
_diffrn_measurement_device 'four-circle diffractometer'
_diffrn_measurement_device_type 'SuperNova, Dual, Cu at home/near, Pilatus 200K'
_diffrn_measurement_method '\w scans'
_diffrn_orient_matrix_type 'CrysAlisPro convention (1999,Acta A55,543-557)'
_diffrn_orient_matrix_UB_11 0.0369512000
_diffrn_orient_matrix_UB_12 -0.0072535000
_diffrn_orient_matrix_UB_13 -0.0729449000
_diffrn_orient_matrix_UB_21 -0.0859588000
_diffrn_orient_matrix_UB_22 0.0180115000
_diffrn_orient_matrix_UB_23 -0.0426883000
_diffrn_orient_matrix_UB_31 0.0124742000
_diffrn_orient_matrix_UB_32 0.1448565000
_diffrn_orient_matrix_UB_33 0.0016983000
_diffrn_radiation_monochromator mirror
_diffrn_radiation_probe x-ray
_diffrn_radiation_type 'Cu K\a'
_diffrn_radiation_wavelength 1.54184
_diffrn_reflns_av_R_equivalents 0.0240
_diffrn_reflns_av_unetI/netI 0.0078
_diffrn_reflns_Laue_measured_fraction_full 1.000
_diffrn_reflns_Laue_measured_fraction_max 0.989
_diffrn_reflns_limit_h_max 20
_diffrn_reflns_limit_h_min -20
_diffrn_reflns_limit_k_max 13
_diffrn_reflns_limit_k_min -10
_diffrn_reflns_limit_l_max 22
_diffrn_reflns_limit_l_min -23
_diffrn_reflns_number 73357
_diffrn_reflns_point_group_measured_fraction_full 1.000
_diffrn_reflns_point_group_measured_fraction_max 0.989
_diffrn_reflns_theta_full 67.684
_diffrn_reflns_theta_max 76.570
_diffrn_reflns_theta_min 2.707
_diffrn_source 'micro-focus sealed X-ray tube'
_diffrn_source_type 'SuperNova (Cu) X-ray Source'
_exptl_absorpt_coefficient_mu 0.505
_exptl_absorpt_correction_T_max 1.00000
_exptl_absorpt_correction_T_min 0.73227
_exptl_absorpt_correction_type multi-scan
_exptl_absorpt_process_details
;
CrysAlisPro 1.171.40.84a (Rigaku Oxford Diffraction, 2020)
Empirical absorption correction using spherical harmonics,
implemented in SCALE3 ABSPACK scaling algorithm.
;
_exptl_crystal_colour colourless
_exptl_crystal_colour_primary colourless
_exptl_crystal_density_diffrn 1.099
_exptl_crystal_description block
_exptl_crystal_F_000 1144
_exptl_crystal_preparation 'isolated from EtOH/DCM'
_exptl_crystal_recrystallization_method 'isolated from EtOH/DCM'
_exptl_crystal_size_max 0.332
_exptl_crystal_size_mid 0.274
_exptl_crystal_size_min 0.168
_refine_diff_density_max 0.503
_refine_diff_density_min -0.386
_refine_diff_density_rms 0.044
_refine_ls_extinction_method none
_refine_ls_goodness_of_fit_ref 1.055
_refine_ls_hydrogen_treatment constr
_refine_ls_matrix_type full
_refine_ls_number_parameters 397
_refine_ls_number_reflns 6577
_refine_ls_number_restraints 97
_refine_ls_restrained_S_all 1.052
_refine_ls_R_factor_all 0.0545
_refine_ls_R_factor_gt 0.0539
_refine_ls_shift/su_max 0.001
_refine_ls_shift/su_mean 0.000
_refine_ls_structure_factor_coef Fsqd
_refine_ls_weighting_details 'w=1/[\s^2^(Fo^2^)+(0.0709P)^2^+1.6450P] where P=(Fo^2^+2Fc^2^)/3'
_refine_ls_weighting_scheme calc
_refine_ls_wR_factor_gt 0.1446
_refine_ls_wR_factor_ref 0.1450
_reflns_Friedel_coverage 0.000
_reflns_number_gt 6407
_reflns_number_total 6577
_reflns_threshold_expression 'I > 2\s(I)'
_cod_data_source_file d1cc06485a2.cif
_cod_data_source_block sk_012_d
_cod_database_code 7129387
_shelx_shelxl_version_number 2018/1
_chemical_oxdiff_formula C22H54B10N2O4
_shelx_space_group_comment
;
The symmetry employed for this shelxl refinement is uniquely defined
by the following loop, which should always be used as a source of
symmetry information in preference to the above space-group names.
They are only intended as comments.
;
_shelx_estimated_absorpt_t_max 0.920
_shelx_estimated_absorpt_t_min 0.850
_reflns_odcompleteness_completeness 100.00
_reflns_odcompleteness_iscentric 1
_reflns_odcompleteness_theta 66.97
_olex2_refinement_description
;
1. Fixed Uiso
 At 1.2 times of:
  All B(H) groups, All C(H,H) groups
 At 1.5 times of:
  All C(H,H,H) groups
2. Restrained distances
 N2-C17 \\sim N2-C17A
 with sigma of 0.02
 C17-C18 \\sim C17A-C18A
 with sigma of 0.02
 N2-C18 \\sim N2-C18A
 with sigma of 0.04
 N2-C15 \\sim N2-C15A
 with sigma of 0.02
 C15-C16 \\sim C15A-C16A
 with sigma of 0.02
 N2-C16 \\sim N2-C16A
 with sigma of 0.04
 O1-C1 \\sim O1A-C1
 with sigma of 0.02
3. Uiso/Uaniso restraints and constraints
C17 \\sim C18 \\sim C17A \\sim C18A: within 2A with sigma of 0.04 and sigma for
terminal atoms of 0.08 within 2A
C15 \\sim C16 \\sim C15A \\sim C16A: within 2A with sigma of 0.04 and sigma for
terminal atoms of 0.08 within 2A
O1 \\sim O1A: within 2A with sigma of 0.04 and sigma for terminal atoms of 0.08
within 2A
Uanis(C17A) = Uanis(C17)
4. Rigid body (RIGU) restrains
 C17, C18, C17A, C18A
 with sigma for 1-2 distances of 0.004 and sigma for 1-3 distances of 0.004
 C15, C16, C15A, C16A
 with sigma for 1-2 distances of 0.004 and sigma for 1-3 distances of 0.004
 O1, O1A
 with sigma for 1-2 distances of 0.004 and sigma for 1-3 distances of 0.004
5. Others
 Sof(C17A)=Sof(H17C)=Sof(H17D)=Sof(C18A)=Sof(H18D)=Sof(H18E)=Sof(H18F)=1-FVAR(1)
 Sof(C17)=Sof(H17A)=Sof(H17B)=Sof(C18)=Sof(H18A)=Sof(H18B)=Sof(H18C)=FVAR(1)
 Sof(C15A)=Sof(H15C)=Sof(H15D)=Sof(C16A)=Sof(H16D)=Sof(H16E)=Sof(H16F)=1-FVAR(2)
 Sof(C15)=Sof(H15A)=Sof(H15B)=Sof(C16)=Sof(H16A)=Sof(H16B)=Sof(H16C)=FVAR(2)
 Sof(O1A)=1-FVAR(3)
 Sof(O1)=FVAR(3)
6.a Secondary CH2 refined with riding coordinates:
 C2(H2A,H2B), C5(H5A,H5B), C7(H7A,H7B), C9(H9A,H9B), C11(H11A,H11B), C13(H13A,
 H13B), C19(H19A,H19B), C21(H21A,H21B), C15(H15A,H15B), C17(H17A,H17B),
 C15A(H15C,H15D), C17A(H17C,H17D)
6.b Idealised Me refined as rotating group:
 C3(H3A,H3B,H3C), C6(H6A,H6B,H6C), C8(H8A,H8B,H8C), C10(H10A,H10B,H10C),
 C12(H12A,H12B,H12C), C14(H14A,H14B,H14C), C20(H20A,H20B,H20C), C22(H22A,H22B,
 H22C), C16(H16A,H16B,H16C), C18(H18A,H18B,H18C), C16A(H16D,H16E,H16F),
 C18A(H18D,H18E,H18F)
6.c Boron cage BH refined with riding coordinates:
 B2(H2), B3(H3), B4(H4), B5(H5), B6(H6), B7(H7), B8(H8), B9(H9)
;
_olex2_submission_original_sample_id 'SK-Et diester'
_olex2_submission_special_instructions 'No special instructions were received'
_oxdiff_exptl_absorpt_empirical_details
;
Empirical correction (ABSPACK) includes:
- Absorption correction using spherical harmonics
- Frame scaling
;
_oxdiff_exptl_absorpt_empirical_full_max 1.456
_oxdiff_exptl_absorpt_empirical_full_min 0.728

loop_
_space_group_symop_operation_xyz
'x, y, z'
'-x, y+1/2, -z+1/2'
'-x, -y, -z'
'x, -y-1/2, z-1/2'

loop_
_atom_site_label
_atom_site_type_symbol
_atom_site_fract_x
_atom_site_fract_y
_atom_site_fract_z
_atom_site_U_iso_or_equiv
_atom_site_adp_type
_atom_site_occupancy
_atom_site_site_symmetry_order
_atom_site_calc_flag
_atom_site_refinement_flags_posn
_atom_site_refinement_flags_adp
_atom_site_refinement_flags_occupancy
_atom_site_disorder_assembly
_atom_site_disorder_group
O2 O 0.18305(8) 0.23000(10) 0.94886(5) 0.0379(3) Uani 1 1 d . . . . .
O3 O 0.36630(8) 0.56932(13) 0.60247(6) 0.0503(3) Uani 1 1 d . . . . .
O4 O 0.25855(7) 0.69728(10) 0.59846(6) 0.0372(3) Uani 1 1 d . . . . .
C1 C 0.19256(8) 0.35697(13) 0.94808(7) 0.0268(3) Uani 1 1 d D . . . .
C2 C 0.17833(10) 0.16798(15) 1.01879(8) 0.0343(3) Uani 1 1 d . . . . .
H2A H 0.182180 0.232566 1.058210 0.041 Uiso 1 1 calc R U . . .
H2B H 0.225115 0.108964 1.029487 0.041 Uiso 1 1 calc R U . . .
C3 C 0.09975(10) 0.09590(16) 1.01795(9) 0.0385(3) Uani 1 1 d . . . . .
H3A H 0.094979 0.033980 0.977843 0.058 Uiso 1 1 calc R U . . .
H3B H 0.053503 0.155092 1.010695 0.058 Uiso 1 1 calc R U . . .
H3C H 0.099357 0.051487 1.064780 0.058 Uiso 1 1 calc R U . . .
C4 C 0.30644(8) 0.60314(13) 0.63059(7) 0.0263(3) Uani 1 1 d . . . . .
C5 C 0.27890(10) 0.74988(16) 0.52989(8) 0.0380(3) Uani 1 1 d . . . . .
H5A H 0.339203 0.753201 0.531271 0.046 Uiso 1 1 calc R U . . .
H5B H 0.257748 0.837765 0.524351 0.046 Uiso 1 1 calc R U . . .
C6 C 0.24354(15) 0.6729(2) 0.46546(10) 0.0598(6) Uani 1 1 d . . . . .
H6A H 0.254091 0.715312 0.420104 0.090 Uiso 1 1 calc R U . . .
H6B H 0.184326 0.664060 0.465989 0.090 Uiso 1 1 calc R U . . .
H6C H 0.268991 0.588624 0.467962 0.090 Uiso 1 1 calc R U . . .
B1 B 0.21197(8) 0.41242(13) 0.87212(8) 0.0215(3) Uani 1 1 d . . . . .
B2 B 0.27507(8) 0.35234(13) 0.81425(7) 0.0209(3) Uani 1 1 d . . . . .
H2 H 0.303432 0.256946 0.826819 0.025 Uiso 1 1 calc R U . . .
B3 B 0.16840(8) 0.39786(13) 0.78367(8) 0.0218(3) Uani 1 1 d . . . . .
H3 H 0.111564 0.339127 0.771748 0.026 Uiso 1 1 calc R U . . .
B4 B 0.18639(8) 0.55296(13) 0.83009(8) 0.0214(3) Uani 1 1 d . . . . .
H4 H 0.143926 0.617931 0.855425 0.026 Uiso 1 1 calc R U . . .
B5 B 0.29261(8) 0.50777(13) 0.86051(7) 0.0202(3) Uani 1 1 d . . . . .
H5 H 0.335113 0.536780 0.910130 0.024 Uiso 1 1 calc R U . . .
B6 B 0.33205(8) 0.47592(13) 0.77493(7) 0.0210(3) Uani 1 1 d . . . . .
H6 H 0.399642 0.465079 0.774087 0.025 Uiso 1 1 calc R U . . .
B7 B 0.24485(9) 0.39913(13) 0.72001(7) 0.0220(3) Uani 1 1 d . . . . .
H7 H 0.242402 0.327167 0.674919 0.026 Uiso 1 1 calc R U . . .
B8 B 0.18112(8) 0.54083(13) 0.73110(8) 0.0222(3) Uani 1 1 d . . . . .
H8 H 0.127614 0.581817 0.695060 0.027 Uiso 1 1 calc R U . . .
B9 B 0.26909(8) 0.61781(13) 0.78482(7) 0.0205(3) Uani 1 1 d . . . . .
H9 H 0.286041 0.720486 0.791414 0.025 Uiso 1 1 calc R U . . .
B10 B 0.27585(9) 0.54810(14) 0.70260(8) 0.0228(3) Uani 1 1 d . . . . .
O1 O 0.2030(7) 0.4129(6) 1.0086(2) 0.0408(15) Uani 0.65(3) 1 d D U P A 1
O1A O 0.163(2) 0.4193(7) 0.9931(10) 0.051(5) Uani 0.35(3) 1 d D U P A 2
N1 N 0.10247(6) 0.96862(10) 0.69756(6) 0.0254(2) Uani 1 1 d . . . . .
C7 C 0.08794(9) 0.88338(14) 0.76093(8) 0.0303(3) Uani 1 1 d . . . . .
H7A H 0.041256 0.826596 0.744656 0.036 Uiso 1 1 calc R U . . .
H7B H 0.136922 0.829346 0.773421 0.036 Uiso 1 1 calc R U . . .
C8 C 0.07027(12) 0.9518(2) 0.82940(10) 0.0533(5) Uani 1 1 d . . . . .
H8A H 0.017563 0.995867 0.819736 0.080 Uiso 1 1 calc R U . . .
H8B H 0.113745 1.013750 0.843823 0.080 Uiso 1 1 calc R U . . .
H8C H 0.068011 0.890304 0.869112 0.080 Uiso 1 1 calc R U . . .
C9 C 0.17402(9) 1.05791(14) 0.71847(11) 0.0432(4) Uani 1 1 d . . . . .
H9A H 0.185868 1.103604 0.673901 0.052 Uiso 1 1 calc R U . . .
H9B H 0.157507 1.121849 0.753289 0.052 Uiso 1 1 calc R U . . .
C10 C 0.25173(10) 0.99413(16) 0.75287(13) 0.0516(5) Uani 1 1 d . . . . .
H10A H 0.266898 0.926799 0.720321 0.077 Uiso 1 1 calc R U . . .
H10B H 0.242730 0.957350 0.800211 0.077 Uiso 1 1 calc R U . . .
H10C H 0.295939 1.056883 0.760393 0.077 Uiso 1 1 calc R U . . .
C11 C 0.12306(10) 0.88443(17) 0.63519(8) 0.0394(4) Uani 1 1 d . . . . .
H11A H 0.144872 0.938594 0.598083 0.047 Uiso 1 1 calc R U . . .
H11B H 0.167181 0.825226 0.654731 0.047 Uiso 1 1 calc R U . . .
C12 C 0.05264(14) 0.8080(2) 0.59756(11) 0.0605(6) Uani 1 1 d . . . . .
H12A H 0.072667 0.750850 0.561635 0.091 Uiso 1 1 calc R U . . .
H12B H 0.011407 0.865350 0.572470 0.091 Uiso 1 1 calc R U . . .
H12C H 0.028028 0.757906 0.634104 0.091 Uiso 1 1 calc R U . . .
C13 C 0.02609(9) 1.04619(16) 0.67537(10) 0.0398(4) Uani 1 1 d . . . . .
H13A H -0.020295 0.987607 0.661483 0.048 Uiso 1 1 calc R U . . .
H13B H 0.013453 1.095794 0.718327 0.048 Uiso 1 1 calc R U . . .
C14 C 0.03260(12) 1.1363(2) 0.61240(13) 0.0671(7) Uani 1 1 d . . . . .
H14A H 0.051526 1.089860 0.571462 0.101 Uiso 1 1 calc R U . . .
H14B H 0.071719 1.203869 0.628408 0.101 Uiso 1 1 calc R U . . .
H14C H -0.021238 1.173656 0.596468 0.101 Uiso 1 1 calc R U . . .
N2 N 0.46577(7) 0.22730(12) 0.60596(7) 0.0312(3) Uani 1 1 d D . . . .
C19 C 0.40131(11) 0.27603(18) 0.54666(12) 0.0549(5) Uani 1 1 d . . . . .
H19A H 0.348493 0.234814 0.552691 0.066 Uiso 1 1 calc R U . . .
H19B H 0.394540 0.368346 0.553928 0.066 Uiso 1 1 calc R U . . .
C20 C 0.41938(19) 0.2540(2) 0.46914(12) 0.0840(10) Uani 1 1 d . . . . .
H20A H 0.375764 0.291673 0.434657 0.126 Uiso 1 1 calc R U . . .
H20B H 0.422215 0.162591 0.459936 0.126 Uiso 1 1 calc R U . . .
H20C H 0.471884 0.293431 0.462473 0.126 Uiso 1 1 calc R U . . .
C21 C 0.54753(9) 0.28707(17) 0.60035(10) 0.0411(4) Uani 1 1 d . . . . .
H21A H 0.563925 0.266963 0.551597 0.049 Uiso 1 1 calc R U . . .
H21B H 0.588604 0.248530 0.637856 0.049 Uiso 1 1 calc R U . . .
C22 C 0.54936(14) 0.4291(2) 0.61045(18) 0.0810(9) Uani 1 1 d . . . . .
H22A H 0.506960 0.468102 0.575275 0.121 Uiso 1 1 calc R U . . .
H22B H 0.603212 0.461723 0.602126 0.121 Uiso 1 1 calc R U . . .
H22C H 0.539084 0.449834 0.660500 0.121 Uiso 1 1 calc R U . . .
C15 C 0.4471(6) 0.2702(10) 0.6839(3) 0.0431(16) Uani 0.55(2) 1 d D U P B 1
H15A H 0.441246 0.363703 0.683530 0.052 Uiso 0.55(2) 1 calc R U P B 1
H15B H 0.393504 0.233936 0.692264 0.052 Uiso 0.55(2) 1 calc R U P B 1
C16 C 0.5096(7) 0.2339(8) 0.7482(3) 0.0492(17) Uani 0.55(2) 1 d D U P B 1
H16A H 0.562113 0.274453 0.742941 0.074 Uiso 0.55(2) 1 calc R U P B 1
H16B H 0.516535 0.141498 0.749393 0.074 Uiso 0.55(2) 1 calc R U P B 1
H16C H 0.490486 0.262229 0.794004 0.074 Uiso 0.55(2) 1 calc R U P B 1
C17 C 0.4748(11) 0.0833(10) 0.6037(19) 0.0388(17) Uani 0.45(2) 1 d D U P B 1
H17A H 0.483946 0.057925 0.553430 0.047 Uiso 0.45(2) 1 calc R U P B 1
H17B H 0.523935 0.058386 0.637310 0.047 Uiso 0.45(2) 1 calc R U P B 1
C18 C 0.4020(4) 0.0118(8) 0.6246(9) 0.060(2) Uani 0.45(2) 1 d D U P B 1
H18A H 0.352627 0.037931 0.592698 0.090 Uiso 0.45(2) 1 calc R U P B 1
H18B H 0.395284 0.030521 0.675784 0.090 Uiso 0.45(2) 1 calc R U P B 1
H18C H 0.410677 -0.079476 0.619008 0.090 Uiso 0.45(2) 1 calc R U P B 1
C15A C 0.4223(7) 0.2451(9) 0.6692(6) 0.0400(16) Uani 0.45(2) 1 d D U P B 2
H15C H 0.370431 0.196464 0.661924 0.048 Uiso 0.45(2) 1 calc R U P B 2
H15D H 0.408251 0.336025 0.673202 0.048 Uiso 0.45(2) 1 calc R U P B 2
C16A C 0.4718(10) 0.2029(9) 0.7401(5) 0.051(2) Uani 0.45(2) 1 d D U P B 2
H16D H 0.476760 0.110162 0.740420 0.077 Uiso 0.45(2) 1 calc R U P B 2
H16E H 0.444248 0.230074 0.781778 0.077 Uiso 0.45(2) 1 calc R U P B 2
H16F H 0.526523 0.240977 0.744019 0.077 Uiso 0.45(2) 1 calc R U P B 2
C17A C 0.4821(9) 0.0860(8) 0.5944(15) 0.0388(17) Uani 0.55(2) 1 d D U P B 2
H17C H 0.507370 0.076952 0.548504 0.047 Uiso 0.55(2) 1 calc R U P B 2
H17D H 0.522891 0.056810 0.635170 0.047 Uiso 0.55(2) 1 calc R U P B 2
C18A C 0.4088(4) -0.0019(5) 0.5899(7) 0.0518(17) Uani 0.55(2) 1 d D U P B 2
H18D H 0.370433 0.019102 0.546404 0.078 Uiso 0.55(2) 1 calc R U P B 2
H18E H 0.381350 0.008368 0.633979 0.078 Uiso 0.55(2) 1 calc R U P B 2
H18F H 0.427043 -0.089970 0.586557 0.078 Uiso 0.55(2) 1 calc R U P B 2

loop_
_atom_site_aniso_label
_atom_site_aniso_U_11
_atom_site_aniso_U_22
_atom_site_aniso_U_33
_atom_site_aniso_U_23
_atom_site_aniso_U_13
_atom_site_aniso_U_12
O2 0.0678(7) 0.0241(5) 0.0227(5) 0.0021(4) 0.0090(5) -0.0046(5)
O3 0.0546(7) 0.0614(8) 0.0400(6) 0.0158(6) 0.0258(5) 0.0292(6)
O4 0.0399(6) 0.0391(6) 0.0358(6) 0.0148(5) 0.0174(4) 0.0126(5)
C1 0.0302(6) 0.0233(6) 0.0288(7) -0.0017(5) 0.0108(5) -0.0005(5)
C2 0.0478(8) 0.0307(7) 0.0248(7) 0.0073(6) 0.0057(6) 0.0038(6)
C3 0.0500(9) 0.0369(8) 0.0305(7) 0.0002(6) 0.0119(6) 0.0006(7)
C4 0.0312(6) 0.0263(6) 0.0214(6) -0.0021(5) 0.0032(5) 0.0021(5)
C5 0.0455(8) 0.0372(8) 0.0339(8) 0.0121(6) 0.0150(6) 0.0033(7)
C6 0.0846(14) 0.0589(12) 0.0332(9) 0.0184(8) -0.0036(9) -0.0232(11)
B1 0.0227(6) 0.0202(6) 0.0222(6) -0.0020(5) 0.0050(5) -0.0005(5)
B2 0.0226(6) 0.0202(6) 0.0196(6) -0.0021(5) 0.0017(5) 0.0020(5)
B3 0.0214(6) 0.0189(6) 0.0248(7) -0.0031(5) 0.0018(5) -0.0003(5)
B4 0.0196(6) 0.0202(6) 0.0248(7) -0.0032(5) 0.0039(5) 0.0001(5)
B5 0.0210(6) 0.0205(6) 0.0191(6) -0.0022(5) 0.0023(5) 0.0008(5)
B6 0.0209(6) 0.0233(7) 0.0191(6) -0.0032(5) 0.0034(5) 0.0011(5)
B7 0.0250(6) 0.0215(7) 0.0191(6) -0.0037(5) 0.0005(5) 0.0010(5)
B8 0.0228(6) 0.0201(7) 0.0227(6) -0.0016(5) -0.0008(5) 0.0008(5)
B9 0.0206(6) 0.0196(6) 0.0212(6) -0.0017(5) 0.0023(5) 0.0001(5)
B10 0.0255(7) 0.0229(7) 0.0198(6) -0.0015(5) 0.0018(5) 0.0008(5)
O1 0.067(4) 0.0323(14) 0.0269(11) -0.0069(9) 0.0187(17) -0.0091(17)
O1A 0.099(12) 0.0266(19) 0.037(4) 0.005(2) 0.045(6) 0.015(3)
N1 0.0229(5) 0.0212(5) 0.0334(6) 0.0079(4) 0.0094(4) 0.0035(4)
C7 0.0297(7) 0.0308(7) 0.0307(7) 0.0102(6) 0.0049(5) 0.0000(5)
C8 0.0563(11) 0.0717(13) 0.0340(8) 0.0049(8) 0.0142(8) 0.0146(9)
C9 0.0333(8) 0.0204(7) 0.0770(12) 0.0043(7) 0.0119(8) -0.0018(6)
C10 0.0314(8) 0.0295(8) 0.0910(15) 0.0020(9) -0.0038(8) -0.0084(6)
C11 0.0423(8) 0.0457(9) 0.0317(7) 0.0020(7) 0.0103(6) 0.0117(7)
C12 0.0665(12) 0.0678(13) 0.0411(10) -0.0126(9) -0.0170(9) 0.0123(10)
C13 0.0293(7) 0.0398(8) 0.0535(9) 0.0239(7) 0.0180(6) 0.0142(6)
C14 0.0416(9) 0.0748(14) 0.0908(16) 0.0616(13) 0.0315(10) 0.0279(9)
N2 0.0260(6) 0.0338(6) 0.0328(6) -0.0014(5) 0.0000(5) 0.0088(5)
C19 0.0382(9) 0.0381(9) 0.0793(14) 0.0097(9) -0.0291(9) -0.0002(7)
C20 0.146(2) 0.0373(10) 0.0511(12) -0.0016(9) -0.0588(14) -0.0037(12)
C21 0.0268(7) 0.0449(9) 0.0495(9) -0.0042(7) -0.0033(6) 0.0044(6)
C22 0.0471(11) 0.0434(11) 0.142(2) 0.0024(13) -0.0303(13) -0.0034(9)
C15 0.038(3) 0.060(3) 0.032(2) -0.010(2) 0.007(2) 0.023(3)
C16 0.060(4) 0.063(3) 0.0239(15) -0.0086(16) 0.002(2) 0.029(3)
C17 0.043(2) 0.0330(9) 0.038(6) 0.0004(12) -0.0017(17) 0.0080(9)
C18 0.059(3) 0.051(3) 0.070(6) 0.005(4) 0.006(4) -0.012(2)
C15A 0.037(3) 0.041(3) 0.044(4) 0.001(2) 0.013(3) 0.014(2)
C16A 0.069(6) 0.053(3) 0.035(3) 0.000(2) 0.020(3) 0.030(4)
C17A 0.043(2) 0.0330(9) 0.038(6) 0.0004(12) -0.0017(17) 0.0080(9)
C18A 0.060(2) 0.0356(19) 0.059(4) 0.006(2) 0.002(2) 0.0025(16)

loop_
_atom_type_symbol
_atom_type_description
_atom_type_scat_dispersion_real
_atom_type_scat_dispersion_imag
_atom_type_scat_source
C C 0.0181 0.0091 'International Tables Vol C Tables 4.2.6.8 and 6.1.1.4'
H H 0.0000 0.0000 'International Tables Vol C Tables 4.2.6.8 and 6.1.1.4'
B B 0.0090 0.0039 'International Tables Vol C Tables 4.2.6.8 and 6.1.1.4'
N N 0.0311 0.0180 'International Tables Vol C Tables 4.2.6.8 and 6.1.1.4'
O O 0.0492 0.0322 'International Tables Vol C Tables 4.2.6.8 and 6.1.1.4'

loop_
_exptl_crystal_face_index_h
_exptl_crystal_face_index_k
_exptl_crystal_face_index_l
_exptl_crystal_face_perp_dist
11 1 -2 0.1133
-11 1 2 0.1387
-1 -7 0 0.1332
6 0 -11 0.1059
3 4 -10 0.1139
-1 0 -12 0.0894
1 6 -6 0.1281
1 0 12 0.0785
-10 2 -1 0.1188
10 0 1 0.1135
-9 3 6 0.1131
-6 5 4 0.1278
10 0 -6 0.1107
-7 4 8 0.1078
-5 1 11 0.0994
-3 5 8 0.1343
6 1 -11 0.1012
-2 1 12 0.0845
1 0 12 0.0787
-1 -1 -12 0.0921
7 -1 8 0.1095
-7 1 -8 0.1132
9 0 5 0.1123

loop_
_geom_angle_atom_site_label_1
_geom_angle_atom_site_label_2
_geom_angle_atom_site_label_3
_geom_angle
_geom_angle_site_symmetry_1
_geom_angle_site_symmetry_3
_geom_angle_publ_flag
C1 O2 C2 118.38(11) . . ?
C4 O4 C5 118.18(11) . . ?
O2 C1 B1 114.37(11) . . ?
O1 C1 O2 117.5(3) . . ?
O1 C1 B1 126.12(19) . . ?
O1A C1 O2 118.4(6) . . ?
O1A C1 B1 123.2(4) . . ?
O2 C2 H2A 109.4 . . ?
O2 C2 H2B 109.4 . . ?
O2 C2 C3 111.13(12) . . ?
H2A C2 H2B 108.0 . . ?
C3 C2 H2A 109.4 . . ?
C3 C2 H2B 109.4 . . ?
C2 C3 H3A 109.5 . . ?
C2 C3 H3B 109.5 . . ?
C2 C3 H3C 109.5 . . ?
H3A C3 H3B 109.5 . . ?
H3A C3 H3C 109.5 . . ?
H3B C3 H3C 109.5 . . ?
O3 C4 O4 119.02(12) . . ?
O3 C4 B10 127.16(13) . . ?
O4 C4 B10 113.81(11) . . ?
O4 C5 H5A 109.3 . . ?
O4 C5 H5B 109.3 . . ?
O4 C5 C6 111.78(14) . . ?
H5A C5 H5B 107.9 . . ?
C6 C5 H5A 109.3 . . ?
C6 C5 H5B 109.3 . . ?
C5 C6 H6A 109.5 . . ?
C5 C6 H6B 109.5 . . ?
C5 C6 H6C 109.5 . . ?
H6A C6 H6B 109.5 . . ?
H6A C6 H6C 109.5 . . ?
H6B C6 H6C 109.5 . . ?
C1 B1 B2 128.39(11) . . ?
C1 B1 B3 134.65(11) . . ?
C1 B1 B4 131.09(11) . . ?
C1 B1 B5 125.17(11) . . ?
B2 B1 B3 65.52(8) . . ?
B2 B1 B4 100.17(10) . . ?
B2 B1 B5 66.03(8) . . ?
B4 B1 B3 65.99(8) . . ?
B4 B1 B5 65.19(8) . . ?
B5 B1 B3 100.15(10) . . ?
B1 B2 H2 118.5 . . ?
B1 B2 B3 57.26(8) . . ?
B1 B2 B5 57.00(8) . . ?
B1 B2 B6 111.70(10) . . ?
B1 B2 B7 112.39(10) . . ?
B3 B2 H2 130.9 . . ?
B3 B2 B5 89.87(8) . . ?
B5 B2 H2 131.5 . . ?
B6 B2 H2 120.4 . . ?
B6 B2 B3 102.30(9) . . ?
B6 B2 B5 59.13(7) . . ?
B6 B2 B7 61.02(8) . . ?
B7 B2 H2 120.0 . . ?
B7 B2 B3 59.90(8) . . ?
B7 B2 B5 101.93(9) . . ?
B1 B3 B2 57.22(7) . . ?
B1 B3 H3 118.6 . . ?
B1 B3 B4 56.99(8) . . ?
B1 B3 B7 111.75(10) . . ?
B1 B3 B8 111.77(10) . . ?
B2 B3 H3 131.1 . . ?
B2 B3 B4 89.88(8) . . ?
B4 B3 H3 131.3 . . ?
B7 B3 B2 59.25(7) . . ?
B7 B3 H3 120.3 . . ?
B7 B3 B4 101.88(9) . . ?
B8 B3 B2 102.12(9) . . ?
B8 B3 H3 120.2 . . ?
B8 B3 B4 59.32(8) . . ?
B8 B3 B7 61.16(8) . . ?
B1 B4 B3 57.02(8) . . ?
B1 B4 H4 118.4 . . ?
B1 B4 B5 57.41(8) . . ?
B1 B4 B8 111.86(10) . . ?
B1 B4 B9 112.28(10) . . ?
B3 B4 H4 131.2 . . ?
B5 B4 B3 90.15(8) . . ?
B5 B4 H4 130.8 . . ?
B8 B4 B3 59.39(8) . . ?
B8 B4 H4 120.3 . . ?
B8 B4 B5 102.25(9) . . ?
B8 B4 B9 60.79(8) . . ?
B9 B4 B3 101.97(9) . . ?
B9 B4 H4 120.2 . . ?
B9 B4 B5 59.72(7) . . ?
B1 B5 B2 56.97(8) . . ?
B1 B5 B4 57.39(8) . . ?
B1 B5 H5 118.5 . . ?
B1 B5 B6 111.75(10) . . ?
B1 B5 B9 112.26(10) . . ?
B2 B5 H5 131.4 . . ?
B4 B5 B2 90.10(8) . . ?
B4 B5 H5 130.8 . . ?
B6 B5 B2 59.21(7) . . ?
B6 B5 B4 102.46(9) . . ?
B6 B5 H5 120.2 . . ?
B6 B5 B9 61.13(8) . . ?
B9 B5 B2 101.97(9) . . ?
B9 B5 B4 59.71(7) . . ?
B9 B5 H5 120.1 . . ?
B2 B6 H6 119.8 . . ?
B2 B6 B7 59.55(8) . . ?
B2 B6 B9 102.67(9) . . ?
B5 B6 B2 61.65(8) . . ?
B5 B6 H6 119.8 . . ?
B5 B6 B7 102.67(9) . . ?
B5 B6 B9 59.68(7) . . ?
B7 B6 H6 131.1 . . ?
B7 B6 B9 90.07(8) . . ?
B9 B6 H6 131.0 . . ?
B10 B6 B2 112.08(10) . . ?
B10 B6 B5 112.19(10) . . ?
B10 B6 H6 118.6 . . ?
B10 B6 B7 57.06(8) . . ?
B10 B6 B9 57.05(8) . . ?
B2 B7 B3 60.85(8) . . ?
B2 B7 B6 59.43(8) . . ?
B2 B7 H7 120.2 . . ?
B2 B7 B8 101.92(9) . . ?
B3 B7 B6 101.85(9) . . ?
B3 B7 H7 120.4 . . ?
B3 B7 B8 59.27(8) . . ?
B6 B7 H7 131.2 . . ?
B6 B7 B8 89.93(9) . . ?
B8 B7 H7 131.2 . . ?
B10 B7 B2 112.34(10) . . ?
B10 B7 B3 112.12(10) . . ?
B10 B7 B6 57.45(8) . . ?
B10 B7 H7 118.1 . . ?
B10 B7 B8 57.38(8) . . ?
B3 B8 B7 59.57(8) . . ?
B3 B8 H8 120.0 . . ?
B3 B8 B9 102.48(9) . . ?
B4 B8 B3 61.28(8) . . ?
B4 B8 B7 102.14(9) . . ?
B4 B8 H8 120.1 . . ?
B4 B8 B9 59.61(7) . . ?
B7 B8 H8 131.3 . . ?
B9 B8 B7 89.77(8) . . ?
B9 B8 H8 131.0 . . ?
B10 B8 B3 111.76(10) . . ?
B10 B8 B4 111.90(10) . . ?
B10 B8 B7 56.68(8) . . ?
B10 B8 H8 118.8 . . ?
B10 B8 B9 57.05(8) . . ?
B4 B9 B5 60.57(8) . . ?
B4 B9 B6 101.70(9) . . ?
B4 B9 B8 59.60(8) . . ?
B4 B9 H9 120.3 . . ?
B5 B9 B6 59.19(7) . . ?
B5 B9 B8 102.01(9) . . ?
B5 B9 H9 120.5 . . ?
B6 B9 H9 131.3 . . ?
B8 B9 B6 90.22(9) . . ?
B8 B9 H9 130.8 . . ?
B10 B9 B4 112.42(10) . . ?
B10 B9 B5 111.98(10) . . ?
B10 B9 B6 57.32(8) . . ?
B10 B9 B8 57.64(8) . . ?
B10 B9 H9 118.1 . . ?
C4 B10 B6 128.18(11) . . ?
C4 B10 B7 129.21(11) . . ?
C4 B10 B8 132.11(11) . . ?
C4 B10 B9 130.45(11) . . ?
B6 B10 B8 99.71(10) . . ?
B7 B10 B6 65.49(9) . . ?
B7 B10 B8 65.94(9) . . ?
B7 B10 B9 100.28(10) . . ?
B9 B10 B6 65.64(8) . . ?
B9 B10 B8 65.31(8) . . ?
C7 N1 C9 111.42(12) . . ?
C7 N1 C11 107.76(11) . . ?
C9 N1 C11 108.28(11) . . ?
C13 N1 C7 108.82(10) . . ?
C13 N1 C9 108.99(11) . . ?
C13 N1 C11 111.59(12) . . ?
N1 C7 H7A 108.5 . . ?
N1 C7 H7B 108.5 . . ?
H7A C7 H7B 107.5 . . ?
C8 C7 N1 115.02(13) . . ?
C8 C7 H7A 108.5 . . ?
C8 C7 H7B 108.5 . . ?
C7 C8 H8A 109.5 . . ?
C7 C8 H8B 109.5 . . ?
C7 C8 H8C 109.5 . . ?
H8A C8 H8B 109.5 . . ?
H8A C8 H8C 109.5 . . ?
H8B C8 H8C 109.5 . . ?
N1 C9 H9A 108.6 . . ?
N1 C9 H9B 108.6 . . ?
H9A C9 H9B 107.6 . . ?
C10 C9 N1 114.77(12) . . ?
C10 C9 H9A 108.6 . . ?
C10 C9 H9B 108.6 . . ?
C9 C10 H10A 109.5 . . ?
C9 C10 H10B 109.5 . . ?
C9 C10 H10C 109.5 . . ?
H10A C10 H10B 109.5 . . ?
H10A C10 H10C 109.5 . . ?
H10B C10 H10C 109.5 . . ?
N1 C11 H11A 108.5 . . ?
N1 C11 H11B 108.5 . . ?
H11A C11 H11B 107.5 . . ?
C12 C11 N1 115.28(14) . . ?
C12 C11 H11A 108.5 . . ?
C12 C11 H11B 108.5 . . ?
C11 C12 H12A 109.5 . . ?
C11 C12 H12B 109.5 . . ?
C11 C12 H12C 109.5 . . ?
H12A C12 H12B 109.5 . . ?
H12A C12 H12C 109.5 . . ?
H12B C12 H12C 109.5 . . ?
N1 C13 H13A 108.7 . . ?
N1 C13 H13B 108.7 . . ?
H13A C13 H13B 107.6 . . ?
C14 C13 N1 114.23(12) . . ?
C14 C13 H13A 108.7 . . ?
C14 C13 H13B 108.7 . . ?
C13 C14 H14A 109.5 . . ?
C13 C14 H14B 109.5 . . ?
C13 C14 H14C 109.5 . . ?
H14A C14 H14B 109.5 . . ?
H14A C14 H14C 109.5 . . ?
H14B C14 H14C 109.5 . . ?
C19 N2 C15 111.1(3) . . ?
C19 N2 C17 112.3(13) . . ?
C19 N2 C17A 110.5(10) . . ?
C21 N2 C19 111.24(13) . . ?
C21 N2 C15 102.8(5) . . ?
C21 N2 C17 108.9(6) . . ?
C21 N2 C17A 102.9(4) . . ?
C17 N2 C15 110.1(13) . . ?
C15A N2 C19 99.3(5) . . ?
C15A N2 C21 122.4(5) . . ?
C15A N2 C17A 110.4(8) . . ?
N2 C19 H19A 108.5 . . ?
N2 C19 H19B 108.5 . . ?
H19A C19 H19B 107.5 . . ?
C20 C19 N2 115.13(17) . . ?
C20 C19 H19A 108.5 . . ?
C20 C19 H19B 108.5 . . ?
C19 C20 H20A 109.5 . . ?
C19 C20 H20B 109.5 . . ?
C19 C20 H20C 109.5 . . ?
H20A C20 H20B 109.5 . . ?
H20A C20 H20C 109.5 . . ?
H20B C20 H20C 109.5 . . ?
N2 C21 H21A 108.7 . . ?
N2 C21 H21B 108.7 . . ?
N2 C21 C22 114.36(15) . . ?
H21A C21 H21B 107.6 . . ?
C22 C21 H21A 108.7 . . ?
C22 C21 H21B 108.7 . . ?
C21 C22 H22A 109.5 . . ?
C21 C22 H22B 109.5 . . ?
C21 C22 H22C 109.5 . . ?
H22A C22 H22B 109.5 . . ?
H22A C22 H22C 109.5 . . ?
H22B C22 H22C 109.5 . . ?
N2 C15 H15A 108.1 . . ?
N2 C15 H15B 108.1 . . ?
H15A C15 H15B 107.3 . . ?
C16 C15 N2 116.6(4) . . ?
C16 C15 H15A 108.1 . . ?
C16 C15 H15B 108.1 . . ?
C15 C16 H16A 109.5 . . ?
C15 C16 H16B 109.5 . . ?
C15 C16 H16C 109.5 . . ?
H16A C16 H16B 109.5 . . ?
H16A C16 H16C 109.5 . . ?
H16B C16 H16C 109.5 . . ?
N2 C17 H17A 108.7 . . ?
N2 C17 H17B 108.7 . . ?
H17A C17 H17B 107.6 . . ?
C18 C17 N2 114.0(9) . . ?
C18 C17 H17A 108.7 . . ?
C18 C17 H17B 108.7 . . ?
C17 C18 H18A 109.5 . . ?
C17 C18 H18B 109.5 . . ?
C17 C18 H18C 109.5 . . ?
H18A C18 H18B 109.5 . . ?
H18A C18 H18C 109.5 . . ?
H18B C18 H18C 109.5 . . ?
N2 C15A H15C 109.1 . . ?
N2 C15A H15D 109.1 . . ?
N2 C15A C16A 112.6(5) . . ?
H15C C15A H15D 107.8 . . ?
C16A C15A H15C 109.1 . . ?
C16A C15A H15D 109.1 . . ?
C15A C16A H16D 109.5 . . ?
C15A C16A H16E 109.5 . . ?
C15A C16A H16F 109.5 . . ?
H16D C16A H16E 109.5 . . ?
H16D C16A H16F 109.5 . . ?
H16E C16A H16F 109.5 . . ?
N2 C17A H17C 108.1 . . ?
N2 C17A H17D 108.1 . . ?
H17C C17A H17D 107.3 . . ?
C18A C17A N2 116.7(8) . . ?
C18A C17A H17C 108.1 . . ?
C18A C17A H17D 108.1 . . ?
C17A C18A H18D 109.5 . . ?
C17A C18A H18E 109.5 . . ?
C17A C18A H18F 109.5 . . ?
H18D C18A H18E 109.5 . . ?
H18D C18A H18F 109.5 . . ?
H18E C18A H18F 109.5 . . ?

loop_
_geom_bond_atom_site_label_1
_geom_bond_atom_site_label_2
_geom_bond_distance
_geom_bond_site_symmetry_2
_geom_bond_publ_flag
O2 C1 1.3473(17) . ?
O2 C2 1.4519(16) . ?
O3 C4 1.2209(17) . ?
O4 C4 1.3555(17) . ?
O4 C5 1.4530(17) . ?
C1 B1 1.5816(18) . ?
C1 O1 1.251(3) . ?
C1 O1A 1.206(5) . ?
C2 H2A 0.9900 . ?
C2 H2B 0.9900 . ?
C2 C3 1.498(2) . ?
C3 H3A 0.9800 . ?
C3 H3B 0.9800 . ?
C3 H3C 0.9800 . ?
C4 B10 1.5829(19) . ?
C5 H5A 0.9900 . ?
C5 H5B 0.9900 . ?
C5 C6 1.492(3) . ?
C6 H6A 0.9800 . ?
C6 H6B 0.9800 . ?
C6 H6C 0.9800 . ?
B1 B2 1.6984(19) . ?
B1 B3 1.699(2) . ?
B1 B4 1.699(2) . ?
B1 B5 1.6989(19) . ?
B2 H2 1.1200 . ?
B2 B3 1.8385(19) . ?
B2 B5 1.851(2) . ?
B2 B6 1.807(2) . ?
B2 B7 1.8090(19) . ?
B3 H3 1.1200 . ?
B3 B4 1.850(2) . ?
B3 B7 1.821(2) . ?
B3 B8 1.816(2) . ?
B4 H4 1.1200 . ?
B4 B5 1.8302(19) . ?
B4 B8 1.814(2) . ?
B4 B9 1.8144(19) . ?
B5 H5 1.1200 . ?
B5 B6 1.8054(19) . ?
B5 B9 1.8146(19) . ?
B6 H6 1.1200 . ?
B6 B7 1.836(2) . ?
B6 B9 1.841(2) . ?
B6 B10 1.7008(19) . ?
B7 H7 1.1200 . ?
B7 B8 1.850(2) . ?
B7 B10 1.693(2) . ?
B8 H8 1.1200 . ?
B8 B9 1.8359(19) . ?
B8 B10 1.707(2) . ?
B9 H9 1.1200 . ?
B9 B10 1.6956(19) . ?
N1 C7 1.5127(16) . ?
N1 C9 1.5184(19) . ?
N1 C11 1.5203(19) . ?
N1 C13 1.5119(17) . ?
C7 H7A 0.9900 . ?
C7 H7B 0.9900 . ?
C7 C8 1.509(2) . ?
C8 H8A 0.9800 . ?
C8 H8B 0.9800 . ?
C8 H8C 0.9800 . ?
C9 H9A 0.9900 . ?
C9 H9B 0.9900 . ?
C9 C10 1.511(2) . ?
C10 H10A 0.9800 . ?
C10 H10B 0.9800 . ?
C10 H10C 0.9800 . ?
C11 H11A 0.9900 . ?
C11 H11B 0.9900 . ?
C11 C12 1.507(3) . ?
C12 H12A 0.9800 . ?
C12 H12B 0.9800 . ?
C12 H12C 0.9800 . ?
C13 H13A 0.9900 . ?
C13 H13B 0.9900 . ?
C13 C14 1.511(2) . ?
C14 H14A 0.9800 . ?
C14 H14B 0.9800 . ?
C14 H14C 0.9800 . ?
N2 C19 1.5123(19) . ?
N2 C21 1.500(2) . ?
N2 C15 1.567(6) . ?
N2 C17 1.525(11) . ?
N2 C15A 1.451(8) . ?
N2 C17A 1.532(9) . ?
C19 H19A 0.9900 . ?
C19 H19B 0.9900 . ?
C19 C20 1.509(3) . ?
C20 H20A 0.9800 . ?
C20 H20B 0.9800 . ?
C20 H20C 0.9800 . ?
C21 H21A 0.9900 . ?
C21 H21B 0.9900 . ?
C21 C22 1.508(3) . ?
C22 H22A 0.9800 . ?
C22 H22B 0.9800 . ?
C22 H22C 0.9800 . ?
C15 H15A 0.9900 . ?
C15 H15B 0.9900 . ?
C15 C16 1.517(6) . ?
C16 H16A 0.9800 . ?
C16 H16B 0.9800 . ?
C16 H16C 0.9800 . ?
C17 H17A 0.9900 . ?
C17 H17B 0.9900 . ?
C17 C18 1.505(11) . ?
C18 H18A 0.9800 . ?
C18 H18B 0.9800 . ?
C18 H18C 0.9800 . ?
C15A H15C 0.9900 . ?
C15A H15D 0.9900 . ?
C15A C16A 1.514(8) . ?
C16A H16D 0.9800 . ?
C16A H16E 0.9800 . ?
C16A H16F 0.9800 . ?
C17A H17C 0.9900 . ?
C17A H17D 0.9900 . ?
C17A C18A 1.515(10) . ?
C18A H18D 0.9800 . ?
C18A H18E 0.9800 . ?
C18A H18F 0.9800 . ?

loop_
_geom_torsion_atom_site_label_1
_geom_torsion_atom_site_label_2
_geom_torsion_atom_site_label_3
_geom_torsion_atom_site_label_4
_geom_torsion
_geom_torsion_site_symmetry_1
_geom_torsion_site_symmetry_2
_geom_torsion_site_symmetry_3
_geom_torsion_site_symmetry_4
_geom_torsion_publ_flag
O2 C1 B1 B2 -40.98(19) . . . . ?
O2 C1 B1 B3 51.3(2) . . . . ?
O2 C1 B1 B4 147.17(13) . . . . ?
O2 C1 B1 B5 -126.64(14) . . . . ?
O3 C4 B10 B6 26.2(2) . . . . ?
O3 C4 B10 B7 -61.5(2) . . . . ?
O3 C4 B10 B8 -153.12(16) . . . . ?
O3 C4 B10 B9 115.11(18) . . . . ?
O4 C4 B10 B6 -154.26(13) . . . . ?
O4 C4 B10 B7 118.01(15) . . . . ?
O4 C4 B10 B8 26.4(2) . . . . ?
O4 C4 B10 B9 -65.36(18) . . . . ?
C1 O2 C2 C3 121.86(15) . . . . ?
C1 B1 B2 B3 128.65(15) . . . . ?
C1 B1 B2 B5 -116.88(15) . . . . ?
C1 B1 B2 B6 -140.40(13) . . . . ?
C1 B1 B2 B7 153.18(12) . . . . ?
C1 B1 B3 B2 -120.62(17) . . . . ?
C1 B1 B3 B4 124.84(16) . . . . ?
C1 B1 B3 B7 -144.87(14) . . . . ?
C1 B1 B3 B8 148.70(14) . . . . ?
C1 B1 B4 B3 -129.22(16) . . . . ?
C1 B1 B4 B5 116.03(15) . . . . ?
C1 B1 B4 B8 -153.12(13) . . . . ?
C1 B1 B4 B9 140.71(13) . . . . ?
C1 B1 B5 B2 121.21(14) . . . . ?
C1 B1 B5 B4 -124.06(14) . . . . ?
C1 B1 B5 B6 144.76(12) . . . . ?
C1 B1 B5 B9 -148.72(12) . . . . ?
C2 O2 C1 B1 170.17(12) . . . . ?
C2 O2 C1 O1 5.3(7) . . . . ?
C2 O2 C1 O1A -31.7(19) . . . . ?
C4 O4 C5 C6 84.40(19) . . . . ?
C5 O4 C4 O3 2.7(2) . . . . ?
C5 O4 C4 B10 -176.89(12) . . . . ?
B1 B2 B3 B4 49.72(8) . . . . ?
B1 B2 B3 B7 153.65(11) . . . . ?
B1 B2 B3 B8 108.23(10) . . . . ?
B1 B2 B5 B4 -49.92(8) . . . . ?
B1 B2 B5 B6 -154.40(10) . . . . ?
B1 B2 B5 B9 -108.91(10) . . . . ?
B1 B2 B6 B5 22.95(9) . . . . ?
B1 B2 B6 B7 -104.37(11) . . . . ?
B1 B2 B6 B9 -21.88(12) . . . . ?
B1 B2 B6 B10 -81.19(12) . . . . ?
B1 B2 B7 B3 -23.81(10) . . . . ?
B1 B2 B7 B6 103.24(11) . . . . ?
B1 B2 B7 B8 20.49(13) . . . . ?
B1 B2 B7 B10 79.90(13) . . . . ?
B1 B3 B4 B5 49.93(8) . . . . ?
B1 B3 B4 B8 154.10(10) . . . . ?
B1 B3 B4 B9 108.94(10) . . . . ?
B1 B3 B7 B2 23.69(10) . . . . ?
B1 B3 B7 B6 -20.91(13) . . . . ?
B1 B3 B7 B8 -103.66(11) . . . . ?
B1 B3 B7 B10 -80.38(13) . . . . ?
B1 B3 B8 B4 -23.23(9) . . . . ?
B1 B3 B8 B7 103.63(11) . . . . ?
B1 B3 B8 B9 21.37(12) . . . . ?
B1 B3 B8 B10 80.61(12) . . . . ?
B1 B4 B5 B2 49.59(8) . . . . ?
B1 B4 B5 B6 108.01(10) . . . . ?
B1 B4 B5 B9 153.43(10) . . . . ?
B1 B4 B8 B3 23.25(9) . . . . ?
B1 B4 B8 B7 -21.63(12) . . . . ?
B1 B4 B8 B9 -104.11(11) . . . . ?
B1 B4 B8 B10 -80.35(13) . . . . ?
B1 B4 B9 B5 -24.03(9) . . . . ?
B1 B4 B9 B6 20.13(12) . . . . ?
B1 B4 B9 B8 103.41(11) . . . . ?
B1 B4 B9 B10 79.39(13) . . . . ?
B1 B5 B6 B2 -22.95(9) . . . . ?
B1 B5 B6 B7 21.69(12) . . . . ?
B1 B5 B6 B9 104.22(11) . . . . ?
B1 B5 B6 B10 81.01(13) . . . . ?
B1 B5 B9 B4 24.02(9) . . . . ?
B1 B5 B9 B6 -103.39(11) . . . . ?
B1 B5 B9 B8 -20.42(12) . . . . ?
B1 B5 B9 B10 -80.13(12) . . . . ?
B2 B1 B3 B4 -114.54(10) . . . . ?
B2 B1 B3 B7 -24.25(10) . . . . ?
B2 B1 B3 B8 -90.68(11) . . . . ?
B2 B1 B4 B3 57.26(9) . . . . ?
B2 B1 B4 B5 -57.48(9) . . . . ?
B2 B1 B4 B8 33.37(12) . . . . ?
B2 B1 B4 B9 -32.81(12) . . . . ?
B2 B1 B5 B4 114.73(9) . . . . ?
B2 B1 B5 B6 23.55(10) . . . . ?
B2 B1 B5 B9 90.07(10) . . . . ?
B2 B3 B4 B1 -49.89(8) . . . . ?
B2 B3 B4 B5 0.03(9) . . . . ?
B2 B3 B4 B8 104.21(9) . . . . ?
B2 B3 B4 B9 59.04(10) . . . . ?
B2 B3 B7 B6 -44.60(8) . . . . ?
B2 B3 B7 B8 -127.35(9) . . . . ?
B2 B3 B7 B10 -104.07(11) . . . . ?
B2 B3 B8 B4 -82.53(9) . . . . ?
B2 B3 B8 B7 44.33(8) . . . . ?
B2 B3 B8 B9 -37.93(11) . . . . ?
B2 B3 B8 B10 21.31(12) . . . . ?
B2 B5 B6 B7 44.64(8) . . . . ?
B2 B5 B6 B9 127.18(9) . . . . ?
B2 B5 B6 B10 103.96(11) . . . . ?
B2 B5 B9 B4 83.01(9) . . . . ?
B2 B5 B9 B6 -44.40(8) . . . . ?
B2 B5 B9 B8 38.57(10) . . . . ?
B2 B5 B9 B10 -21.15(12) . . . . ?
B2 B6 B7 B3 45.42(9) . . . . ?
B2 B6 B7 B8 103.92(9) . . . . ?
B2 B6 B7 B10 154.24(10) . . . . ?
B2 B6 B9 B4 1.00(11) . . . . ?
B2 B6 B9 B5 45.95(8) . . . . ?
B2 B6 B9 B8 -57.94(10) . . . . ?
B2 B6 B9 B10 -108.26(10) . . . . ?
B2 B6 B10 C4 -145.54(12) . . . . ?
B2 B6 B10 B7 -23.85(10) . . . . ?
B2 B6 B10 B8 33.96(12) . . . . ?
B2 B6 B10 B9 91.10(10) . . . . ?
B2 B7 B8 B3 -45.20(9) . . . . ?
B2 B7 B8 B4 0.66(11) . . . . ?
B2 B7 B8 B9 59.44(10) . . . . ?
B2 B7 B8 B10 109.03(10) . . . . ?
B2 B7 B10 C4 144.19(13) . . . . ?
B2 B7 B10 B6 23.87(10) . . . . ?
B2 B7 B10 B8 -90.12(10) . . . . ?
B2 B7 B10 B9 -33.21(12) . . . . ?
B3 B1 B2 B5 114.48(10) . . . . ?
B3 B1 B2 B6 90.95(10) . . . . ?
B3 B1 B2 B7 24.54(10) . . . . ?
B3 B1 B4 B5 -114.74(9) . . . . ?
B3 B1 B4 B8 -23.89(10) . . . . ?
B3 B1 B4 B9 -90.07(10) . . . . ?
B3 B1 B5 B2 -57.30(9) . . . . ?
B3 B1 B5 B4 57.43(9) . . . . ?
B3 B1 B5 B6 -33.74(12) . . . . ?
B3 B1 B5 B9 32.77(12) . . . . ?
B3 B2 B5 B1 49.95(8) . . . . ?
B3 B2 B5 B4 0.03(9) . . . . ?
B3 B2 B5 B6 -104.45(9) . . . . ?
B3 B2 B5 B9 -58.95(9) . . . . ?
B3 B2 B6 B5 82.35(9) . . . . ?
B3 B2 B6 B7 -44.97(8) . . . . ?
B3 B2 B6 B9 37.52(10) . . . . ?
B3 B2 B6 B10 -21.78(12) . . . . ?
B3 B2 B7 B6 127.05(9) . . . . ?
B3 B2 B7 B8 44.30(8) . . . . ?
B3 B2 B7 B10 103.71(11) . . . . ?
B3 B4 B5 B1 -49.63(8) . . . . ?
B3 B4 B5 B2 -0.03(9) . . . . ?
B3 B4 B5 B6 58.38(10) . . . . ?
B3 B4 B5 B9 103.80(9) . . . . ?
B3 B4 B8 B7 -44.88(8) . . . . ?
B3 B4 B8 B9 -127.36(9) . . . . ?
B3 B4 B8 B10 -103.61(11) . . . . ?
B3 B4 B9 B5 -83.07(9) . . . . ?
B3 B4 B9 B6 -38.91(10) . . . . ?
B3 B4 B9 B8 44.37(8) . . . . ?
B3 B4 B9 B10 20.35(12) . . . . ?
B3 B7 B8 B4 45.87(9) . . . . ?
B3 B7 B8 B9 104.65(9) . . . . ?
B3 B7 B8 B10 154.24(10) . . . . ?
B3 B7 B10 C4 -149.48(12) . . . . ?
B3 B7 B10 B6 90.21(10) . . . . ?
B3 B7 B10 B8 -23.79(10) . . . . ?
B3 B7 B10 B9 33.13(12) . . . . ?
B3 B8 B9 B4 -45.55(9) . . . . ?
B3 B8 B9 B5 -0.56(11) . . . . ?
B3 B8 B9 B6 57.92(10) . . . . ?
B3 B8 B9 B10 108.00(10) . . . . ?
B3 B8 B10 C4 145.78(13) . . . . ?
B3 B8 B10 B6 -33.70(12) . . . . ?
B3 B8 B10 B7 23.80(10) . . . . ?
B3 B8 B10 B9 -91.06(10) . . . . ?
B4 B1 B2 B3 -57.59(9) . . . . ?
B4 B1 B2 B5 56.89(9) . . . . ?
B4 B1 B2 B6 33.37(12) . . . . ?
B4 B1 B2 B7 -33.05(12) . . . . ?
B4 B1 B3 B2 114.54(10) . . . . ?
B4 B1 B3 B7 90.29(10) . . . . ?
B4 B1 B3 B8 23.86(10) . . . . ?
B4 B1 B5 B2 -114.73(9) . . . . ?
B4 B1 B5 B6 -91.18(10) . . . . ?
B4 B1 B5 B9 -24.66(10) . . . . ?
B4 B3 B7 B2 82.66(9) . . . . ?
B4 B3 B7 B6 38.06(11) . . . . ?
B4 B3 B7 B8 -44.68(8) . . . . ?
B4 B3 B7 B10 -21.40(12) . . . . ?
B4 B3 B8 B7 126.86(9) . . . . ?
B4 B3 B8 B9 44.60(8) . . . . ?
B4 B3 B8 B10 103.84(11) . . . . ?
B4 B5 B6 B2 -82.56(9) . . . . ?
B4 B5 B6 B7 -37.92(11) . . . . ?
B4 B5 B6 B9 44.62(8) . . . . ?
B4 B5 B6 B10 21.40(13) . . . . ?
B4 B5 B9 B6 -127.41(9) . . . . ?
B4 B5 B9 B8 -44.44(8) . . . . ?
B4 B5 B9 B10 -104.16(11) . . . . ?
B4 B8 B9 B5 44.99(8) . . . . ?
B4 B8 B9 B6 103.47(9) . . . . ?
B4 B8 B9 B10 153.55(11) . . . . ?
B4 B8 B10 C4 -147.62(13) . . . . ?
B4 B8 B10 B6 32.90(13) . . . . ?
B4 B8 B10 B7 90.40(11) . . . . ?
B4 B8 B10 B9 -24.46(10) . . . . ?
B4 B9 B10 C4 149.86(13) . . . . ?
B4 B9 B10 B6 -89.77(11) . . . . ?
B4 B9 B10 B7 -32.80(12) . . . . ?
B4 B9 B10 B8 24.56(10) . . . . ?
B5 B1 B2 B3 -114.48(10) . . . . ?
B5 B1 B2 B6 -23.52(10) . . . . ?
B5 B1 B2 B7 -89.94(11) . . . . ?
B5 B1 B3 B2 57.66(9) . . . . ?
B5 B1 B3 B4 -56.88(9) . . . . ?
B5 B1 B3 B7 33.41(12) . . . . ?
B5 B1 B3 B8 -33.02(12) . . . . ?
B5 B1 B4 B3 114.74(9) . . . . ?
B5 B1 B4 B8 90.85(10) . . . . ?
B5 B1 B4 B9 24.67(9) . . . . ?
B5 B2 B3 B1 -49.75(8) . . . . ?
B5 B2 B3 B4 -0.03(9) . . . . ?
B5 B2 B3 B7 103.90(9) . . . . ?
B5 B2 B3 B8 58.48(9) . . . . ?
B5 B2 B6 B7 -127.32(9) . . . . ?
B5 B2 B6 B9 -44.83(8) . . . . ?
B5 B2 B6 B10 -104.14(11) . . . . ?
B5 B2 B7 B3 -82.81(9) . . . . ?
B5 B2 B7 B6 44.24(8) . . . . ?
B5 B2 B7 B8 -38.51(11) . . . . ?
B5 B2 B7 B10 20.90(12) . . . . ?
B5 B4 B8 B3 82.81(9) . . . . ?
B5 B4 B8 B7 37.93(11) . . . . ?
B5 B4 B8 B9 -44.56(8) . . . . ?
B5 B4 B8 B10 -20.80(13) . . . . ?
B5 B4 B9 B6 44.16(8) . . . . ?
B5 B4 B9 B8 127.44(9) . . . . ?
B5 B4 B9 B10 103.43(11) . . . . ?
B5 B6 B7 B2 -45.84(9) . . . . ?
B5 B6 B7 B3 -0.42(11) . . . . ?
B5 B6 B7 B8 58.09(10) . . . . ?
B5 B6 B7 B10 108.40(10) . . . . ?
B5 B6 B9 B4 -44.95(8) . . . . ?
B5 B6 B9 B8 -103.89(9) . . . . ?
B5 B6 B9 B10 -154.22(11) . . . . ?
B5 B6 B10 C4 147.29(12) . . . . ?
B5 B6 B10 B7 -91.03(11) . . . . ?
B5 B6 B10 B8 -33.21(13) . . . . ?
B5 B6 B10 B9 23.93(10) . . . . ?
B5 B9 B10 C4 -144.13(13) . . . . ?
B5 B9 B10 B6 -23.76(10) . . . . ?
B5 B9 B10 B7 33.21(12) . . . . ?
B5 B9 B10 B8 90.57(10) . . . . ?
B6 B2 B3 B1 -108.04(10) . . . . ?
B6 B2 B3 B4 -58.33(10) . . . . ?
B6 B2 B3 B7 45.61(8) . . . . ?
B6 B2 B3 B8 0.19(11) . . . . ?
B6 B2 B5 B1 154.40(10) . . . . ?
B6 B2 B5 B4 104.49(9) . . . . ?
B6 B2 B5 B9 45.50(8) . . . . ?
B6 B2 B7 B3 -127.05(9) . . . . ?
B6 B2 B7 B8 -82.75(9) . . . . ?
B6 B2 B7 B10 -23.34(10) . . . . ?
B6 B5 B9 B4 127.41(9) . . . . ?
B6 B5 B9 B8 82.97(9) . . . . ?
B6 B5 B9 B10 23.25(9) . . . . ?
B6 B7 B8 B3 -103.87(9) . . . . ?
B6 B7 B8 B4 -58.00(10) . . . . ?
B6 B7 B8 B9 0.78(9) . . . . ?
B6 B7 B8 B10 50.37(8) . . . . ?
B6 B7 B10 C4 120.32(15) . . . . ?
B6 B7 B10 B8 -113.99(9) . . . . ?
B6 B7 B10 B9 -57.08(9) . . . . ?
B6 B9 B10 C4 -120.37(15) . . . . ?
B6 B9 B10 B7 56.97(9) . . . . ?
B6 B9 B10 B8 114.33(10) . . . . ?
B7 B2 B3 B1 -153.65(11) . . . . ?
B7 B2 B3 B4 -103.93(9) . . . . ?
B7 B2 B3 B8 -45.42(9) . . . . ?
B7 B2 B5 B1 109.09(10) . . . . ?
B7 B2 B5 B4 59.17(10) . . . . ?
B7 B2 B5 B6 -45.32(8) . . . . ?
B7 B2 B5 B9 0.18(11) . . . . ?
B7 B2 B6 B5 127.32(9) . . . . ?
B7 B2 B6 B9 82.49(9) . . . . ?
B7 B2 B6 B10 23.18(9) . . . . ?
B7 B3 B4 B1 -108.36(10) . . . . ?
B7 B3 B4 B5 -58.43(10) . . . . ?
B7 B3 B4 B8 45.74(9) . . . . ?
B7 B3 B4 B9 0.58(11) . . . . ?
B7 B3 B8 B4 -126.86(9) . . . . ?
B7 B3 B8 B9 -82.26(9) . . . . ?
B7 B3 B8 B10 -23.02(9) . . . . ?
B7 B6 B9 B4 59.72(9) . . . . ?
B7 B6 B9 B5 104.67(9) . . . . ?
B7 B6 B9 B8 0.78(9) . . . . ?
B7 B6 B9 B10 -49.54(8) . . . . ?
B7 B6 B10 C4 -121.69(15) . . . . ?
B7 B6 B10 B8 57.82(9) . . . . ?
B7 B6 B10 B9 114.95(9) . . . . ?
B7 B8 B9 B4 -104.25(9) . . . . ?
B7 B8 B9 B5 -59.25(9) . . . . ?
B7 B8 B9 B6 -0.78(9) . . . . ?
B7 B8 B9 B10 49.31(8) . . . . ?
B7 B8 B10 C4 121.98(16) . . . . ?
B7 B8 B10 B6 -57.49(9) . . . . ?
B7 B8 B10 B9 -114.86(10) . . . . ?
B8 B3 B4 B1 -154.10(10) . . . . ?
B8 B3 B4 B5 -104.17(9) . . . . ?
B8 B3 B4 B9 -45.16(8) . . . . ?
B8 B3 B7 B2 127.35(9) . . . . ?
B8 B3 B7 B6 82.74(9) . . . . ?
B8 B3 B7 B10 23.28(10) . . . . ?
B8 B4 B5 B1 -108.27(10) . . . . ?
B8 B4 B5 B2 -58.67(10) . . . . ?
B8 B4 B5 B6 -0.26(11) . . . . ?
B8 B4 B5 B9 45.16(9) . . . . ?
B8 B4 B9 B5 -127.44(9) . . . . ?
B8 B4 B9 B6 -83.28(9) . . . . ?
B8 B4 B9 B10 -24.02(10) . . . . ?
B8 B7 B10 C4 -125.69(15) . . . . ?
B8 B7 B10 B6 113.99(9) . . . . ?
B8 B7 B10 B9 56.91(9) . . . . ?
B8 B9 B10 C4 125.30(15) . . . . ?
B8 B9 B10 B6 -114.33(10) . . . . ?
B8 B9 B10 B7 -57.35(9) . . . . ?
B9 B4 B5 B1 -153.43(10) . . . . ?
B9 B4 B5 B2 -103.84(9) . . . . ?
B9 B4 B5 B6 -45.43(9) . . . . ?
B9 B4 B8 B3 127.36(9) . . . . ?
B9 B4 B8 B7 82.48(9) . . . . ?
B9 B4 B8 B10 23.76(10) . . . . ?
B9 B5 B6 B2 -127.18(9) . . . . ?
B9 B5 B6 B7 -82.54(9) . . . . ?
B9 B5 B6 B10 -23.22(10) . . . . ?
B9 B6 B7 B2 -104.70(9) . . . . ?
B9 B6 B7 B3 -59.28(10) . . . . ?
B9 B6 B7 B8 -0.78(9) . . . . ?
B9 B6 B7 B10 49.54(8) . . . . ?
B9 B6 B10 C4 123.36(15) . . . . ?
B9 B6 B10 B7 -114.95(9) . . . . ?
B9 B6 B10 B8 -57.14(9) . . . . ?
B9 B8 B10 C4 -123.16(16) . . . . ?
B9 B8 B10 B6 57.37(9) . . . . ?
B9 B8 B10 B7 114.86(10) . . . . ?
B10 B6 B7 B2 -154.24(10) . . . . ?
B10 B6 B7 B3 -108.82(10) . . . . ?
B10 B6 B7 B8 -50.31(8) . . . . ?
B10 B6 B9 B4 109.26(10) . . . . ?
B10 B6 B9 B5 154.22(11) . . . . ?
B10 B6 B9 B8 50.32(9) . . . . ?
B10 B7 B8 B3 -154.24(10) . . . . ?
B10 B7 B8 B4 -108.37(10) . . . . ?
B10 B7 B8 B9 -49.59(8) . . . . ?
B10 B8 B9 B4 -153.55(11) . . . . ?
B10 B8 B9 B5 -108.56(10) . . . . ?
B10 B8 B9 B6 -50.08(8) . . . . ?
O1 C1 B1 B2 122.4(8) . . . . ?
O1 C1 B1 B3 -145.3(8) . . . . ?
O1 C1 B1 B4 -49.5(8) . . . . ?
O1 C1 B1 B5 36.7(8) . . . . ?
O1A C1 B1 B2 162(2) . . . . ?
O1A C1 B1 B3 -106(2) . . . . ?
O1A C1 B1 B4 -10(2) . . . . ?
O1A C1 B1 B5 76(2) . . . . ?
C7 N1 C9 C10 50.99(19) . . . . ?
C7 N1 C11 C12 70.95(17) . . . . ?
C7 N1 C13 C14 179.76(17) . . . . ?
C9 N1 C7 C8 58.77(16) . . . . ?
C9 N1 C11 C12 -168.42(15) . . . . ?
C9 N1 C13 C14 58.1(2) . . . . ?
C11 N1 C7 C8 177.41(13) . . . . ?
C11 N1 C9 C10 -67.35(19) . . . . ?
C11 N1 C13 C14 -61.5(2) . . . . ?
C13 N1 C7 C8 -61.43(17) . . . . ?
C13 N1 C9 C10 171.09(16) . . . . ?
C13 N1 C11 C12 -48.46(18) . . . . ?
C19 N2 C21 C22 62.2(2) . . . . ?
C19 N2 C15 C16 -176.7(4) . . . . ?
C19 N2 C17 C18 -69(2) . . . . ?
C19 N2 C15A C16A 179.6(5) . . . . ?
C19 N2 C17A C18A -55.8(18) . . . . ?
C21 N2 C19 C20 58.7(2) . . . . ?
C21 N2 C15 C16 -57.6(5) . . . . ?
C21 N2 C17 C18 167.8(18) . . . . ?
C21 N2 C15A C16A -57.8(6) . . . . ?
C21 N2 C17A C18A -174.6(14) . . . . ?
C15 N2 C19 C20 172.6(5) . . . . ?
C15 N2 C21 C22 -56.8(3) . . . . ?
C15 N2 C17 C18 56(2) . . . . ?
C17 N2 C19 C20 -63.6(8) . . . . ?
C17 N2 C21 C22 -173.5(14) . . . . ?
C17 N2 C15 C16 58.3(11) . . . . ?
C15A N2 C19 C20 -171.0(5) . . . . ?
C15A N2 C21 C22 -54.7(4) . . . . ?
C15A N2 C17A C18A 53(2) . . . . ?
C17A N2 C19 C20 -54.9(6) . . . . ?
C17A N2 C21 C22 -179.5(11) . . . . ?
C17A N2 C15A C16A 63.5(11) . . . . ?

loop_
_exptl_oxdiff_crystal_face_indexfrac_h
_exptl_oxdiff_crystal_face_indexfrac_k
_exptl_oxdiff_crystal_face_indexfrac_l
_exptl_oxdiff_crystal_face_x
_exptl_oxdiff_crystal_face_y
_exptl_oxdiff_crystal_face_z
10.5751 0.8318 -2.2656 0.5500 -0.7973 0.2486
-10.5445 0.9456 2.3407 -0.5672 0.8235 0.0094
-1.4865 -6.7756 0.0447 -0.0090 0.0038 -1.0000
5.5845 -0.4201 -10.8334 0.9996 -0.0251 -0.0096
2.8814 3.7927 -9.7201 0.7880 0.2356 0.5688
-0.7646 0.1372 -11.6903 0.8235 0.5672 -0.0095
0.7418 5.7790 -6.3891 0.4515 0.3131 0.8355
0.7646 -0.1372 11.6903 -0.8235 -0.5672 0.0095
-9.8692 2.0763 -1.3547 -0.2809 0.9436 0.1754
10.3575 -0.2908 1.3861 0.2837 -0.9547 0.0894
-8.9428 2.7622 5.5902 -0.7583 0.5798 0.2981
-5.7672 5.4336 4.0803 -0.5502 0.4194 0.7221
9.9090 0.2988 -5.7572 0.7839 -0.6006 0.1571
-6.5046 3.6881 7.7786 -0.8345 0.2935 0.4663
-5.3872 1.1649 10.7612 -0.9925 0.0247 0.1198
-3.1834 4.8253 8.0456 -0.7395 0.0171 0.6729
5.7388 0.5634 -10.7281 0.9905 -0.0252 0.1350
-2.3937 0.7534 11.7870 -0.9537 -0.2838 0.0993
0.8369 0.2105 11.6707 -0.8219 -0.5663 0.0607
-0.9306 -0.6804 -11.5954 0.8164 0.5627 -0.1299
6.8007 -0.7429 8.0815 -0.3328 -0.9429 -0.0091
-6.7493 0.9609 -8.0745 0.3326 0.9422 0.0413
9.0889 -0.0058 4.9423 -0.0246 -0.9924 0.1209
